data_4086805
loop_
_publ_author_name
'Raya-Bar\'on, \'Alvaro'
'Ortu\~no, Manuel A.'
'O\~na-Burgos, Pascual'
'Rodr\'iguez-Di\'eguez, Antonio'
'Langer, Robert'
'Cramer, Christopher J.'
'Kuzu, Istemi'
'Fern\'andez, Ignacio'

_publ_section_title
;
 Efficient Hydrosilylation of Acetophenone with a New Anthraquinonic
 Amide-Based Iron Precatalyst
;
_journal_name_full Organometallics
_journal_paper_doi 10.1021/acs.organomet.6b00765
_journal_year 2016
_chemical_formula_sum 'C46 H38 Fe N4 O5.5'
_chemical_formula_weight 790.65
_chemical_name_systematic
;
 ?
;
_space_group_IT_number 2
_symmetry_cell_setting triclinic
_symmetry_space_group_name_Hall '-P 1'
_symmetry_space_group_name_H-M 'P -1'
_atom_sites_solution_hydrogens geom
_atom_sites_solution_primary direct
_atom_sites_solution_secondary difmap
_audit_creation_method SHELXL-97
_cell_angle_alpha 62.57(1)
_cell_angle_beta 71.99(1)
_cell_angle_gamma 67.97(1)
_cell_formula_units_Z 2
_cell_length_a 11.870(1)
_cell_length_b 13.363(1)
_cell_length_c 14.023(1)
_cell_measurement_reflns_used 7500
_cell_measurement_temperature 100(2)
_cell_measurement_theta_max 25.95
_cell_measurement_theta_min 1.66
_cell_volume 1804.8(3)
_computing_cell_refinement 'IPDS 2T (Stoe)'
_computing_data_collection 'IPDS 2T (Stoe)'
_computing_data_reduction 'IPDS 2T (Stoe)'
_computing_molecular_graphics 'WinGX (Farrugia, 1999)'
_computing_publication_material 'WinGX (Farrugia, 1999)'
_computing_structure_refinement 'SHELXL-97 (Sheldrick, 2008)'
_computing_structure_solution
;
 SIR-92 (Altomare, Cascarano, Giacovazzo, Guagliardi, Burla, Polidori,
        Camalli, 1992)
;
_diffrn_ambient_temperature 100(2)
_diffrn_measured_fraction_theta_full 0.993
_diffrn_measured_fraction_theta_max 0.993
_diffrn_measurement_device_type 'IPDS 2T (Stoe)'
_diffrn_measurement_method 'IPDS 2T (Stoe)'
_diffrn_radiation_monochromator graphite
_diffrn_radiation_source 'fine-focus sealed tube'
_diffrn_radiation_type MoK\a
_diffrn_radiation_wavelength 0.71073
_diffrn_reflns_av_R_equivalents 0.1095
_diffrn_reflns_av_sigmaI/netI 0.1128
_diffrn_reflns_limit_h_max 14
_diffrn_reflns_limit_h_min -14
_diffrn_reflns_limit_k_max 16
_diffrn_reflns_limit_k_min -16
_diffrn_reflns_limit_l_max 17
_diffrn_reflns_limit_l_min -17
_diffrn_reflns_number 15629
_diffrn_reflns_theta_full 25.95
_diffrn_reflns_theta_max 25.95
_diffrn_reflns_theta_min 1.66
_diffrn_standards_decay_% 0
_exptl_absorpt_coefficient_mu 0.476
_exptl_absorpt_correction_T_max 0.81
_exptl_absorpt_correction_T_min 0.74
_exptl_absorpt_correction_type empirical
_exptl_absorpt_process_details 'X-red32/X-area (Stoe)'
_exptl_crystal_colour brown
_exptl_crystal_density_diffrn 1.455
_exptl_crystal_density_method 'not measured'
_exptl_crystal_description plates
_exptl_crystal_F_000 824
_exptl_crystal_size_max 0.18
_exptl_crystal_size_mid 0.17
_exptl_crystal_size_min 0.08
_refine_diff_density_max 0.881
_refine_diff_density_min -0.717
_refine_diff_density_rms 0.081
_refine_ls_extinction_method none
_refine_ls_goodness_of_fit_ref 0.928
_refine_ls_hydrogen_treatment mixed
_refine_ls_matrix_type full
_refine_ls_number_parameters 533
_refine_ls_number_reflns 7014
_refine_ls_number_restraints 0
_refine_ls_restrained_S_all 0.928
_refine_ls_R_factor_all 0.0994
_refine_ls_R_factor_gt 0.0611
_refine_ls_shift/su_max 0.015
_refine_ls_shift/su_mean 0.000
_refine_ls_structure_factor_coef Fsqd
_refine_ls_weighting_details 'calc w=1/[\s^2^(Fo^2^)+(0.0777P)^2^+0.0000P] where P=(Fo^2^+2Fc^2^)/3'
_refine_ls_weighting_scheme calc
_refine_ls_wR_factor_gt 0.1332
_refine_ls_wR_factor_ref 0.1480
_reflns_number_gt 4579
_reflns_number_total 7014
_reflns_threshold_expression >2\s(I)
_cod_data_source_file om6b00765_si_003.cif
_cod_data_source_block Compound2
_cod_original_cell_volume 1804.8(2)
_cod_original_sg_symbol_H-M P-1
_cod_original_formula_sum 'C46 H38 Fe N4 O5.50'
_cod_database_code 4086805

loop_
_symmetry_equiv_pos_as_xyz
'x, y, z'
'-x, -y, -z'

loop_
_atom_site_label
_atom_site_type_symbol
_atom_site_fract_x
_atom_site_fract_y
_atom_site_fract_z
_atom_site_U_iso_or_equiv
_atom_site_adp_type
_atom_site_occupancy
_atom_site_symmetry_multiplicity
_atom_site_calc_flag
_atom_site_refinement_flags
_atom_site_disorder_assembly
_atom_site_disorder_group
Fe1 Fe 0.26487(5) 0.32522(4) 0.91287(4) 0.02720(15) Uani 1 1 d . . .
N1 N 0.3465(3) 0.1604(2) 1.0368(2) 0.0289(6) Uani 1 1 d . . .
C1 C 0.2872(3) 0.0811(3) 1.1144(3) 0.0309(7) Uani 1 1 d . . .
H11 H 0.2006 0.0993 1.1201 0.053(2) Uiso 1 1 calc R . .
C2 C 0.3473(4) -0.0250(3) 1.1854(3) 0.0349(8) Uani 1 1 d . . .
H21 H 0.3026 -0.0788 1.2387 0.053(2) Uiso 1 1 calc R . .
C3 C 0.4736(4) -0.0528(3) 1.1787(3) 0.0368(8) Uani 1 1 d . . .
H31 H 0.5167 -0.1251 1.2276 0.053(2) Uiso 1 1 calc R . .
C4 C 0.5357(4) 0.0280(3) 1.0985(3) 0.0350(8) Uani 1 1 d . . .
H41 H 0.6223 0.0116 1.0913 0.053(2) Uiso 1 1 calc R . .
C5 C 0.4693(3) 0.1324(3) 1.0295(3) 0.0296(7) Uani 1 1 d . . .
C6 C 0.5331(3) 0.2197(3) 0.9371(3) 0.0325(8) Uani 1 1 d . . .
H61 H 0.5622 0.2579 0.9674 0.053(2) Uiso 1 1 calc R . .
H62 H 0.6063 0.1775 0.8991 0.053(2) Uiso 1 1 calc R . .
N2 N 0.4528(3) 0.3102(2) 0.8582(2) 0.0294(6) Uani 1 1 d . . .
C7 C 0.5107(3) 0.3757(3) 0.7626(3) 0.0303(8) Uani 1 1 d . . .
C8 C 0.6422(3) 0.3425(3) 0.7318(3) 0.0361(8) Uani 1 1 d . . .
H81 H 0.6892 0.2729 0.7803 0.053(2) Uiso 1 1 calc R . .
C9 C 0.7028(4) 0.4068(4) 0.6353(3) 0.0452(10) Uani 1 1 d . . .
H91 H 0.7896 0.3791 0.6167 0.053(2) Uiso 1 1 calc R . .
C10 C 0.6383(4) 0.5124(4) 0.5645(3) 0.0466(10) Uani 1 1 d . . .
H101 H 0.6815 0.5572 0.4987 0.053(2) Uiso 1 1 calc R . .
C11 C 0.5141(4) 0.5520(4) 0.5888(3) 0.0411(9) Uani 1 1 d . . .
C12 C 0.4530(4) 0.6699(4) 0.5141(3) 0.0493(10) Uani 1 1 d . . .
O1 O 0.5147(3) 0.7301(3) 0.4343(3) 0.0773(11) Uani 1 1 d . . .
C13 C 0.3187(4) 0.7151(3) 0.5370(3) 0.0392(9) Uani 1 1 d . . .
C14 C 0.2571(4) 0.8282(4) 0.4729(3) 0.0442(10) Uani 1 1 d . . .
H141 H 0.3033 0.8798 0.4179 0.053(2) Uiso 1 1 calc R . .
C15 C 0.1307(4) 0.8659(4) 0.4883(3) 0.0460(10) Uani 1 1 d . . .
H151 H 0.0901 0.9433 0.4446 0.053(2) Uiso 1 1 calc R . .
C16 C 0.0622(4) 0.7908(4) 0.5680(3) 0.0467(10) Uani 1 1 d . . .
H161 H -0.0252 0.8154 0.5767 0.053(2) Uiso 1 1 calc R . .
C17 C 0.1225(4) 0.6794(3) 0.6348(3) 0.0388(9) Uani 1 1 d . . .
H171 H 0.0755 0.6289 0.6902 0.053(2) Uiso 1 1 calc R . .
C18 C 0.2503(4) 0.6408(3) 0.6219(3) 0.0330(8) Uani 1 1 d . . .
C19 C 0.3130(3) 0.5263(3) 0.6996(3) 0.0319(8) Uani 1 1 d . . .
O2 O 0.2407(2) 0.4709(2) 0.77863(19) 0.0327(5) Uani 1 1 d . . .
C20 C 0.4434(3) 0.4836(3) 0.6859(3) 0.0323(8) Uani 1 1 d . . .
N3 N 0.2569(3) 0.4256(2) 1.0021(2) 0.0302(6) Uani 1 1 d . . .
C21 C 0.3402(3) 0.4806(3) 0.9844(3) 0.0347(8) Uani 1 1 d . . .
H211 H 0.4068 0.4807 0.9256 0.053(2) Uiso 1 1 calc R . .
C22 C 0.3322(4) 0.5371(3) 1.0489(3) 0.0407(9) Uani 1 1 d . . .
H221 H 0.3926 0.5750 1.0351 0.053(2) Uiso 1 1 calc R . .
C23 C 0.2347(4) 0.5371(3) 1.1337(3) 0.0419(9) Uani 1 1 d . . .
H231 H 0.2279 0.5736 1.1803 0.053(2) Uiso 1 1 calc R . .
C24 C 0.1476(4) 0.4841(3) 1.1501(3) 0.0389(9) Uani 1 1 d . . .
H241 H 0.0786 0.4855 1.2068 0.053(2) Uiso 1 1 calc R . .
C25 C 0.1611(3) 0.4277(3) 1.0825(3) 0.0305(8) Uani 1 1 d . . .
C26 C 0.0690(3) 0.3678(3) 1.0982(3) 0.0338(8) Uani 1 1 d . . .
H261 H 0.0701 0.3010 1.1700 0.053(2) Uiso 1 1 calc R . .
H262 H -0.0144 0.4234 1.0989 0.053(2) Uiso 1 1 calc R . .
N4 N 0.0925(3) 0.3247(2) 1.0138(2) 0.0310(6) Uani 1 1 d . . .
C27 C 0.0105(3) 0.2703(3) 1.0244(3) 0.0346(8) Uani 1 1 d . . .
C28 C -0.0936(4) 0.2626(3) 1.1109(3) 0.0435(10) Uani 1 1 d . . .
H281 H -0.1022 0.2943 1.1619 0.053(2) Uiso 1 1 calc R . .
C29 C -0.1808(4) 0.2118(4) 1.1234(4) 0.0507(11) Uani 1 1 d . . .
H291 H -0.2472 0.2080 1.1828 0.053(2) Uiso 1 1 calc R . .
C30 C -0.1734(4) 0.1658(3) 1.0500(4) 0.0514(12) Uani 1 1 d . . .
H301 H -0.2356 0.1327 1.0581 0.053(2) Uiso 1 1 calc R . .
C31 C -0.0752(4) 0.1684(3) 0.9651(4) 0.0449(10) Uani 1 1 d . . .
C32 C -0.0734(4) 0.1189(3) 0.8894(4) 0.0504(12) Uani 1 1 d . . .
O3 O -0.1607(3) 0.0829(3) 0.8997(4) 0.0731(11) Uani 1 1 d . . .
C33 C 0.0329(4) 0.1141(3) 0.8025(4) 0.0479(11) Uani 1 1 d . . .
C34 C 0.0385(6) 0.0671(4) 0.7301(5) 0.0630(15) Uani 1 1 d . . .
H341 H -0.0281 0.0404 0.7361 0.053(2) Uiso 1 1 calc R . .
C35 C 0.1381(7) 0.0593(4) 0.6514(5) 0.0716(18) Uani 1 1 d . . .
H351 H 0.1421 0.0250 0.6038 0.053(2) Uiso 1 1 calc R . .
C36 C 0.2353(6) 0.1016(4) 0.6397(4) 0.0616(14) Uani 1 1 d . . .
H361 H 0.3040 0.0977 0.5832 0.053(2) Uiso 1 1 calc R . .
C37 C 0.2315(5) 0.1491(3) 0.7105(3) 0.0467(10) Uani 1 1 d . . .
H371 H 0.2979 0.1769 0.7032 0.053(2) Uiso 1 1 calc R . .
C38 C 0.1299(4) 0.1560(3) 0.7923(3) 0.0411(9) Uani 1 1 d . . .
C39 C 0.1251(4) 0.2078(3) 0.8674(3) 0.0339(8) Uani 1 1 d . . .
O4 O 0.2184(2) 0.2421(2) 0.85124(19) 0.0335(6) Uani 1 1 d . . .
C40 C 0.0203(2) 0.21834(18) 0.95174(18) 0.0349(8) Uani 1 1 d . . .
O5 O 1.0687(2) 0.46173(18) 0.40539(18) 0.088(3) Uani 0.50 1 d PR . .
C41 C 0.9625(2) 0.56461(18) 0.40259(18) 0.066(5) Uani 0.50 1 d PR . .
H411 H 0.8885 0.5531 0.4001 0.053(2) Uiso 0.50 1 d PR . .
H412 H 0.9769 0.6345 0.3420 0.053(2) Uiso 0.50 1 d PR . .
C42 C 0.9573(2) 0.56856(18) 0.50929(18) 0.076(4) Uani 0.50 1 d PR . .
H421 H 0.8734 0.5838 0.5454 0.053(2) Uiso 0.50 1 d PR . .
H422 H 0.9892 0.6307 0.4965 0.053(2) Uiso 0.50 1 d PR . .
C43 C 1.0305(2) 0.45607(18) 0.57830(18) 0.046(3) Uani 0.50 1 d PR . .
H431 H 0.9816 0.4209 0.6466 0.053(2) Uiso 0.50 1 d PR . .
H432 H 1.1000 0.4651 0.5917 0.053(2) Uiso 0.50 1 d PR . .
C44 C 1.0696(2) 0.38712(18) 0.51151(18) 0.039(2) Uani 0.50 1 d PR . .
H441 H 1.1510 0.3357 0.5212 0.053(2) Uiso 0.50 1 d PR . .
H442 H 1.0145 0.3401 0.5333 0.053(2) Uiso 0.50 1 d PR . .
O6 O 0.3251(2) 0.17889(18) 0.38847(18) 0.090(3) Uani 0.50 1 d PR A 1
C45 C 0.3704(2) 0.27199(18) 0.37228(18) 0.051(2) Uani 0.50 1 d PR A 1
H451 H 0.3761 0.2685 0.4406 0.053(2) Uiso 0.50 1 d PR B 1
H452 H 0.3178 0.3471 0.3347 0.053(2) Uiso 0.50 1 d PR C 1
C46 C 0.4880(2) 0.25217(18) 0.30862(18) 0.053(2) Uani 0.50 1 d PR A 1
H461 H 0.5485 0.1978 0.3545 0.053(2) Uiso 0.50 1 d PR D 1
H462 H 0.5106 0.3244 0.2669 0.053(2) Uiso 0.50 1 d PR E 1
C47 C 0.4815(2) 0.20349(18) 0.23516(18) 0.048(2) Uani 0.50 1 d PR A 1
H471 H 0.5599 0.1543 0.2160 0.053(2) Uiso 0.50 1 d PR F 1
H472 H 0.4512 0.2643 0.1701 0.053(2) Uiso 0.50 1 d PR G 1
C48 C 0.3893(2) 0.13286(18) 0.30857(18) 0.054(2) Uani 0.50 1 d PR A 1
H481 H 0.3335 0.1404 0.2672 0.053(2) Uiso 0.50 1 d PR H 1
H482 H 0.4315 0.0513 0.3418 0.053(2) Uiso 0.50 1 d PR I 1
O7 O 0.3289(2) 0.08487(18) 0.38627(18) 0.0570(16) Uani 0.50 1 d PR J 2
C49 C 0.3085(2) 0.20333(18) 0.30901(18) 0.062(3) Uani 0.50 1 d PR J 2
H491 H 0.2300 0.2507 0.3307 0.053(2) Uiso 0.50 1 d PR K 2
H492 H 0.3107 0.2077 0.2383 0.053(2) Uiso 0.50 1 d PR L 2
C50 C 0.4098(2) 0.24334(18) 0.30759(18) 0.081(4) Uani 0.50 1 d PR J 2
H501 H 0.3868 0.2759 0.3615 0.053(2) Uiso 0.50 1 d PR M 2
H502 H 0.4288 0.3023 0.2374 0.053(2) Uiso 0.50 1 d PR N 2
C51 C 0.5180(2) 0.13846(18) 0.33207(18) 0.092(4) Uani 0.50 1 d PR J 2
H511 H 0.5634 0.1392 0.3776 0.053(2) Uiso 0.50 1 d PR O 2
H512 H 0.5720 0.1335 0.2665 0.053(2) Uiso 0.50 1 d PR P 2
C52 C 0.4573(2) 0.03768(18) 0.39191(18) 0.050(2) Uani 0.50 1 d PR J 2
H521 H 0.4940 -0.0184 0.3586 0.053(2) Uiso 0.50 1 d PR Q 2
H522 H 0.4691 -0.0014 0.4666 0.053(2) Uiso 0.50 1 d PR R 2

loop_
_atom_site_aniso_label
_atom_site_aniso_U_11
_atom_site_aniso_U_22
_atom_site_aniso_U_33
_atom_site_aniso_U_23
_atom_site_aniso_U_13
_atom_site_aniso_U_12
Fe1 0.0259(3) 0.0263(3) 0.0303(3) -0.01198(19) -0.00446(19) -0.00704(19)
N1 0.0317(16) 0.0270(15) 0.0307(15) -0.0149(12) -0.0050(12) -0.0065(12)
C1 0.0320(18) 0.0307(18) 0.0356(19) -0.0179(15) -0.0055(15) -0.0083(15)
C2 0.044(2) 0.0305(18) 0.0330(19) -0.0138(15) -0.0094(16) -0.0096(16)
C3 0.045(2) 0.0305(19) 0.0340(19) -0.0120(15) -0.0131(17) -0.0051(17)
C4 0.034(2) 0.0354(19) 0.041(2) -0.0203(17) -0.0136(16) -0.0030(16)
C5 0.0299(18) 0.0282(17) 0.0365(18) -0.0186(15) -0.0092(15) -0.0035(14)
C6 0.0301(18) 0.0304(18) 0.0361(19) -0.0141(15) -0.0064(15) -0.0052(15)
N2 0.0281(15) 0.0302(15) 0.0303(15) -0.0147(12) -0.0074(12) -0.0027(12)
C7 0.0272(18) 0.0353(18) 0.0331(18) -0.0194(15) -0.0024(15) -0.0080(15)
C8 0.032(2) 0.038(2) 0.041(2) -0.0196(17) -0.0047(16) -0.0091(16)
C9 0.031(2) 0.057(3) 0.046(2) -0.023(2) 0.0018(17) -0.0140(19)
C10 0.041(2) 0.057(3) 0.038(2) -0.0150(19) 0.0038(18) -0.022(2)
C11 0.039(2) 0.048(2) 0.0309(19) -0.0086(17) -0.0018(16) -0.0185(18)
C12 0.044(2) 0.057(3) 0.035(2) -0.0050(19) -0.0044(18) -0.021(2)
O1 0.055(2) 0.077(2) 0.057(2) 0.0151(17) -0.0044(17) -0.0298(19)
C13 0.048(2) 0.039(2) 0.0307(19) -0.0083(16) -0.0101(17) -0.0157(18)
C14 0.057(3) 0.041(2) 0.032(2) -0.0085(17) -0.0104(18) -0.017(2)
C15 0.057(3) 0.033(2) 0.038(2) -0.0104(17) -0.0127(19) -0.0033(19)
C16 0.047(2) 0.040(2) 0.041(2) -0.0124(18) -0.0118(19) -0.0011(19)
C17 0.040(2) 0.040(2) 0.033(2) -0.0139(17) -0.0047(17) -0.0087(17)
C18 0.041(2) 0.0326(18) 0.0268(17) -0.0117(14) -0.0066(15) -0.0104(16)
C19 0.035(2) 0.0344(19) 0.0297(18) -0.0159(15) -0.0027(15) -0.0113(16)
O2 0.0275(13) 0.0324(13) 0.0337(13) -0.0115(11) -0.0039(11) -0.0063(10)
C20 0.0318(19) 0.0346(19) 0.0321(18) -0.0146(15) -0.0022(15) -0.0113(15)
N3 0.0288(16) 0.0237(14) 0.0361(16) -0.0118(12) -0.0047(13) -0.0056(12)
C21 0.0307(19) 0.0288(18) 0.049(2) -0.0190(16) -0.0100(16) -0.0059(15)
C22 0.039(2) 0.0299(19) 0.059(2) -0.0222(18) -0.0152(19) -0.0043(16)
C23 0.051(2) 0.036(2) 0.047(2) -0.0252(18) -0.0183(19) -0.0013(18)
C24 0.045(2) 0.0333(19) 0.039(2) -0.0183(16) -0.0048(17) -0.0075(17)
C25 0.0328(19) 0.0207(16) 0.0362(18) -0.0128(14) -0.0081(15) -0.0016(14)
C26 0.0307(19) 0.0331(19) 0.0325(18) -0.0123(15) -0.0029(15) -0.0061(15)
N4 0.0301(16) 0.0291(15) 0.0341(16) -0.0126(13) -0.0071(13) -0.0069(13)
C27 0.0259(18) 0.0285(18) 0.043(2) -0.0071(15) -0.0107(16) -0.0060(15)
C28 0.030(2) 0.039(2) 0.052(2) -0.0100(18) -0.0095(18) -0.0072(17)
C29 0.032(2) 0.044(2) 0.062(3) -0.006(2) -0.0084(19) -0.0141(18)
C30 0.032(2) 0.032(2) 0.079(3) -0.002(2) -0.019(2) -0.0127(17)
C31 0.037(2) 0.0222(18) 0.073(3) -0.0076(18) -0.027(2) -0.0050(16)
C32 0.044(2) 0.0238(19) 0.093(3) -0.017(2) -0.040(3) -0.0036(17)
O3 0.0492(19) 0.0422(17) 0.149(4) -0.043(2) -0.046(2) -0.0029(15)
C33 0.061(3) 0.0209(18) 0.073(3) -0.0114(18) -0.045(3) -0.0045(18)
C34 0.086(4) 0.035(2) 0.090(4) -0.021(2) -0.057(3) -0.010(2)
C35 0.126(5) 0.037(2) 0.077(4) -0.023(2) -0.063(4) -0.010(3)
C36 0.098(4) 0.047(3) 0.051(3) -0.024(2) -0.029(3) -0.013(3)
C37 0.069(3) 0.036(2) 0.040(2) -0.0108(17) -0.024(2) -0.013(2)
C38 0.054(2) 0.0265(18) 0.050(2) -0.0118(16) -0.030(2) -0.0051(17)
C39 0.041(2) 0.0202(16) 0.046(2) -0.0096(15) -0.0220(17) -0.0063(15)
O4 0.0360(14) 0.0333(13) 0.0360(13) -0.0144(11) -0.0092(11) -0.0109(11)
C40 0.0297(19) 0.0268(18) 0.049(2) -0.0102(16) -0.0148(17) -0.0076(15)
O5 0.114(7) 0.067(5) 0.057(4) -0.020(4) -0.022(5) 0.002(5)
C41 0.058(10) 0.058(7) 0.055(7) -0.003(6) -0.005(7) -0.015(7)
C42 0.063(8) 0.062(9) 0.089(10) -0.032(8) 0.001(7) -0.010(7)
C43 0.036(7) 0.041(5) 0.065(6) -0.028(5) -0.007(6) -0.005(5)
C44 0.037(5) 0.040(5) 0.039(5) -0.010(4) -0.013(4) -0.012(4)
O6 0.106(6) 0.143(8) 0.076(5) -0.080(6) 0.051(5) -0.096(6)
C45 0.063(6) 0.045(5) 0.055(5) -0.027(4) -0.012(5) -0.015(4)
C46 0.060(6) 0.064(6) 0.050(5) -0.039(5) 0.004(5) -0.021(5)
C47 0.057(6) 0.048(5) 0.037(4) -0.015(4) -0.003(4) -0.020(4)
C48 0.055(6) 0.070(7) 0.058(6) -0.041(5) -0.002(5) -0.024(5)
O7 0.061(4) 0.055(4) 0.055(4) -0.019(3) -0.004(3) -0.023(3)
C49 0.070(7) 0.041(5) 0.072(7) -0.010(5) -0.027(6) -0.016(5)
C50 0.086(9) 0.062(7) 0.111(10) -0.032(7) -0.037(8) -0.024(7)
C51 0.061(7) 0.050(6) 0.165(14) -0.037(8) -0.022(8) -0.019(5)
C52 0.052(5) 0.044(5) 0.047(5) -0.018(4) -0.011(4) -0.005(4)

loop_
_atom_type_symbol
_atom_type_description
_atom_type_scat_dispersion_real
_atom_type_scat_dispersion_imag
_atom_type_scat_source
C C 0.0033 0.0016 'International Tables Vol C Tables 4.2.6.8 and 6.1.1.4'
H H 0.0000 0.0000 'International Tables Vol C Tables 4.2.6.8 and 6.1.1.4'
N N 0.0061 0.0033 'International Tables Vol C Tables 4.2.6.8 and 6.1.1.4'
O O 0.0106 0.0060 'International Tables Vol C Tables 4.2.6.8 and 6.1.1.4'
Fe Fe 0.3463 0.8444 'International Tables Vol C Tables 4.2.6.8 and 6.1.1.4'

loop_
_geom_angle_atom_site_label_1
_geom_angle_atom_site_label_2
_geom_angle_atom_site_label_3
_geom_angle
_geom_angle_site_symmetry_1
_geom_angle_site_symmetry_3
O4 Fe1 O2 91.09(10) . .
O4 Fe1 N2 107.26(11) . .
O2 Fe1 N2 85.59(11) . .
O4 Fe1 N4 85.13(11) . .
O2 Fe1 N4 107.35(10) . .
N2 Fe1 N4 162.21(10) . .
O4 Fe1 N1 91.44(10) . .
O2 Fe1 N1 163.40(10) . .
N2 Fe1 N1 77.99(11) . .
N4 Fe1 N1 89.21(11) . .
O4 Fe1 N3 162.58(11) . .
O2 Fe1 N3 90.36(10) . .
N2 Fe1 N3 90.16(11) . .
N4 Fe1 N3 77.87(11) . .
N1 Fe1 N3 92.11(10) . .
C5 N1 C1 117.8(3) . .
C5 N1 Fe1 115.9(2) . .
C1 N1 Fe1 126.2(2) . .
N1 C1 C2 122.6(3) . .
N1 C1 H11 118.7 . .
C2 C1 H11 118.7 . .
C1 C2 C3 119.5(4) . .
C1 C2 H21 120.3 . .
C3 C2 H21 120.3 . .
C2 C3 C4 118.4(3) . .
C2 C3 H31 120.8 . .
C4 C3 H31 120.8 . .
C5 C4 C3 118.9(4) . .
C5 C4 H41 120.5 . .
C3 C4 H41 120.5 . .
N1 C5 C4 122.9(3) . .
N1 C5 C6 116.1(3) . .
C4 C5 C6 120.9(3) . .
N2 C6 C5 112.7(3) . .
N2 C6 H61 109.1 . .
C5 C6 H61 109.1 . .
N2 C6 H62 109.1 . .
C5 C6 H62 109.1 . .
H61 C6 H62 107.8 . .
C7 N2 C6 115.4(3) . .
C7 N2 Fe1 129.3(2) . .
C6 N2 Fe1 115.2(2) . .
N2 C7 C8 121.7(3) . .
N2 C7 C20 122.0(3) . .
C8 C7 C20 116.3(3) . .
C9 C8 C7 122.8(4) . .
C9 C8 H81 118.6 . .
C7 C8 H81 118.6 . .
C8 C9 C10 120.5(4) . .
C8 C9 H91 119.8 . .
C10 C9 H91 119.8 . .
C11 C10 C9 120.5(4) . .
C11 C10 H101 119.7 . .
C9 C10 H101 119.7 . .
C10 C11 C20 121.6(4) . .
C10 C11 C12 117.4(4) . .
C20 C11 C12 121.0(4) . .
O1 C12 C13 120.5(4) . .
O1 C12 C11 120.6(4) . .
C13 C12 C11 118.9(3) . .
C14 C13 C18 119.5(4) . .
C14 C13 C12 121.3(4) . .
C18 C13 C12 119.1(3) . .
C15 C14 C13 120.9(4) . .
C15 C14 H141 119.5 . .
C13 C14 H141 119.5 . .
C14 C15 C16 120.0(4) . .
C14 C15 H151 120.0 . .
C16 C15 H151 120.0 . .
C15 C16 C17 119.6(4) . .
C15 C16 H161 120.2 . .
C17 C16 H161 120.2 . .
C18 C17 C16 121.2(4) . .
C18 C17 H171 119.4 . .
C16 C17 H171 119.4 . .
C17 C18 C13 118.7(3) . .
C17 C18 C19 120.6(3) . .
C13 C18 C19 120.7(3) . .
O2 C19 C20 123.7(3) . .
O2 C19 C18 114.9(3) . .
C20 C19 C18 121.4(3) . .
C19 O2 Fe1 134.6(2) . .
C19 C20 C7 124.1(3) . .
C19 C20 C11 117.9(3) . .
C7 C20 C11 118.0(3) . .
C25 N3 C21 119.3(3) . .
C25 N3 Fe1 114.9(2) . .
C21 N3 Fe1 125.8(2) . .
N3 C21 C22 122.3(4) . .
N3 C21 H211 118.8 . .
C22 C21 H211 118.8 . .
C23 C22 C21 118.5(4) . .
C23 C22 H221 120.8 . .
C21 C22 H221 120.8 . .
C24 C23 C22 119.4(4) . .
C24 C23 H231 120.3 . .
C22 C23 H231 120.3 . .
C23 C24 C25 119.4(4) . .
C23 C24 H241 120.3 . .
C25 C24 H241 120.3 . .
N3 C25 C24 121.0(3) . .
N3 C25 C26 117.8(3) . .
C24 C25 C26 121.2(3) . .
N4 C26 C25 112.9(3) . .
N4 C26 H261 109.0 . .
C25 C26 H261 109.0 . .
N4 C26 H262 109.0 . .
C25 C26 H262 109.0 . .
H261 C26 H262 107.8 . .
C27 N4 C26 114.9(3) . .
C27 N4 Fe1 128.6(2) . .
C26 N4 Fe1 115.2(2) . .
N4 C27 C40 123.3(3) . .
N4 C27 C28 120.8(4) . .
C40 C27 C28 116.0(3) . .
C29 C28 C27 123.1(4) . .
C29 C28 H281 118.5 . .
C27 C28 H281 118.5 . .
C28 C29 C30 120.6(4) . .
C28 C29 H291 119.7 . .
C30 C29 H291 119.7 . .
C31 C30 C29 119.9(4) . .
C31 C30 H301 120.1 . .
C29 C30 H301 120.1 . .
C30 C31 C40 120.7(4) . .
C30 C31 C32 117.1(4) . .
C40 C31 C32 122.2(4) . .
O3 C32 C33 121.3(4) . .
O3 C32 C31 120.3(5) . .
C33 C32 C31 118.4(3) . .
C34 C33 C38 119.9(5) . .
C34 C33 C32 120.1(4) . .
C38 C33 C32 120.1(4) . .
C35 C34 C33 120.5(5) . .
C35 C34 H341 119.7 . .
C33 C34 H341 119.7 . .
C34 C35 C36 120.2(4) . .
C34 C35 H351 119.9 . .
C36 C35 H351 119.9 . .
C37 C36 C35 120.2(5) . .
C37 C36 H361 119.9 . .
C35 C36 H361 119.9 . .
C36 C37 C38 119.6(5) . .
C36 C37 H371 120.2 . .
C38 C37 H371 120.2 . .
C37 C38 C33 119.5(4) . .
C37 C38 C39 119.7(4) . .
C33 C38 C39 120.7(4) . .
O4 C39 C40 123.3(3) . .
O4 C39 C38 115.4(4) . .
C40 C39 C38 121.3(3) . .
C39 O4 Fe1 135.8(2) . .
C27 C40 C39 123.1(3) . .
C27 C40 C31 119.6(3) . .
C39 C40 C31 117.2(3) . .
C42 O5 C43 75.4(3) 2_766 2_766
C42 O5 C44 21.6(2) 2_766 .
C43 O5 C44 96.92(19) 2_766 .
C42 O5 C41 85.6(2) 2_766 .
C43 O5 C41 10.14(19) 2_766 .
C44 O5 C41 107.1 . .
C43 C41 O5 53.5(9) 2_766 .
C43 C41 C42 56.6(9) 2_766 .
O5 C41 C42 100.4 . .
C43 C41 C44 76.9(9) 2_766 2_766
O5 C41 C44 119.98(16) . 2_766
C42 C41 C44 20.79(16) . 2_766
C43 C41 C42 16.7(8) 2_766 2_766
O5 C41 C42 37.11(15) . 2_766
C42 C41 C42 68.08(15) . 2_766
C44 C41 C42 88.9(2) 2_766 2_766
C43 C41 H411 98.6 2_766 .
O5 C41 H411 111.7 . .
C42 C41 H411 111.7 . .
C44 C41 H411 106.8 2_766 .
C42 C41 H411 106.6 2_766 .
C43 C41 H412 151.8 2_766 .
O5 C41 H412 111.7 . .
C42 C41 H412 111.7 . .
C44 C41 H412 95.9 2_766 .
C42 C41 H412 140.3 2_766 .
H411 C41 H412 109.5 . .
C44 C42 O5 112.6(6) 2_766 2_766
C44 C42 C43 89.5(5) 2_766 2_766
O5 C42 C43 142.8(4) 2_766 2_766
C44 C42 C43 170.5(5) 2_766 .
O5 C42 C43 60.5(2) 2_766 .
C43 C42 C43 99.77(17) 2_766 .
C44 C42 C41 79.6(5) 2_766 .
O5 C42 C41 150.3(2) 2_766 .
C43 C42 C41 10.17(17) 2_766 .
C43 C42 C41 109.6 . .
C44 C42 C41 168.4(6) 2_766 2_766
O5 C42 C41 57.34(19) 2_766 2_766
C43 C42 C41 102.0(2) 2_766 2_766
C43 C42 C41 3.25(15) . 2_766
C41 C42 C41 111.92(15) . 2_766
C44 C42 C42 141.8(6) 2_766 2_766
O5 C42 C42 101.6(3) 2_766 2_766
C43 C42 C42 52.31(14) 2_766 2_766
C43 C42 C42 47.46(13) . 2_766
C41 C42 C42 62.16(13) . 2_766
C41 C42 C42 49.76(11) 2_766 2_766
C44 C42 H421 67.9 2_766 .
O5 C42 H421 56.4 2_766 .
C43 C42 H421 111.9 2_766 .
C43 C42 H421 109.7 . .
C41 C42 H421 109.7 . .
C41 C42 H421 106.6 2_766 .
C42 C42 H421 123.4 2_766 .
C44 C42 H422 63.7 2_766 .
O5 C42 H422 99.8 2_766 .
C43 C42 H422 117.0 2_766 .
C43 C42 H422 109.8 . .
C41 C42 H422 109.7 . .
C41 C42 H422 110.4 2_766 .
C42 C42 H422 127.7 2_766 .
H421 C42 H422 108.3 . .
C41 C43 O5 116.3(10) 2_766 2_766
C41 C43 C42 113.2(9) 2_766 2_766
O5 C43 C42 116.6(3) 2_766 2_766
C41 C43 C44 92.0(9) 2_766 .
O5 C43 C44 135.20(19) 2_766 .
C42 C43 C44 21.73(17) 2_766 .
C41 C43 C42 160.0(9) 2_766 .
O5 C43 C42 44.04(19) 2_766 .
C42 C43 C42 80.23(17) 2_766 .
C44 C43 C42 101.9 . .
C41 C43 C44 158.5(10) 2_766 2_766
O5 C43 C44 42.27(12) 2_766 2_766
C42 C43 C44 82.7(2) 2_766 2_766
C44 C43 C44 104.46(13) . 2_766
C42 C43 C44 2.56(12) . 2_766
C41 C43 H431 49.4 2_766 .
O5 C43 H431 71.6 2_766 .
C42 C43 H431 121.0 2_766 .
C44 C43 H431 111.3 . .
C42 C43 H431 111.4 . .
C44 C43 H431 110.6 2_766 .
C41 C43 H432 75.8 2_766 .
O5 C43 H432 108.9 2_766 .
C42 C43 H432 119.7 2_766 .
C44 C43 H432 111.4 . .
C42 C43 H432 111.4 . .
C44 C43 H432 109.7 2_766 .
H431 C43 H432 109.3 . .
C42 C44 O5 45.7(5) 2_766 .
C42 C44 C43 68.7(5) 2_766 .
O5 C44 C43 108.7 . .
C42 C44 C41 79.6(5) 2_766 2_766
O5 C44 C41 119.60(16) . 2_766
C43 C44 C41 11.07(16) . 2_766
C42 C44 C43 6.9(3) 2_766 2_766
O5 C44 C43 40.81(13) . 2_766
C43 C44 C43 75.54(13) . 2_766
C41 C44 C43 86.30(19) 2_766 2_766
C42 C44 H441 145.5 2_766 .
O5 C44 H441 110.0 . .
C43 C44 H441 109.9 . .
C41 C44 H441 102.5 2_766 .
C43 C44 H441 145.7 2_766 .
C42 C44 H442 104.0 2_766 .
O5 C44 H442 110.0 . .
C43 C44 H442 110.0 . .
C41 C44 H442 105.8 2_766 .
C43 C44 H442 100.7 2_766 .
H441 C44 H442 108.3 . .
C48 O6 C45 110.0 . .
C48 O6 H491 92.2 . .
C45 O6 H491 95.3 . .
C46 C45 O6 104.1 . .
C46 C45 H451 110.9 . .
O6 C45 H451 110.9 . .
C46 C45 H452 110.9 . .
O6 C45 H452 111.0 . .
H451 C45 H452 109.0 . .
C46 C45 H501 22.2 . .
O6 C45 H501 124.7 . .
H451 C45 H501 105.8 . .
H452 C45 H501 93.7 . .
C45 C46 C47 107.3 . .
C45 C46 H461 110.2 . .
C47 C46 H461 110.2 . .
C45 C46 H462 110.3 . .
C47 C46 H462 110.3 . .
H461 C46 H462 108.5 . .
C45 C46 H501 3.8 . .
C47 C46 H501 109.5 . .
H461 C46 H501 111.8 . .
H462 C46 H501 106.5 . .
C45 C46 H502 81.9 . .
C47 C46 H502 54.1 . .
H461 C46 H502 163.5 . .
H462 C46 H502 76.0 . .
H501 C46 H502 81.1 . .
C45 C46 H511 106.1 . .
C47 C46 H511 93.7 . .
H461 C46 H511 20.3 . .
H462 C46 H511 126.9 . .
H501 C46 H511 108.8 . .
H502 C46 H511 147.3 . .
C46 C47 C48 100.1 . .
C46 C47 H471 111.7 . .
C48 C47 H471 111.7 . .
C46 C47 H472 111.8 . .
C48 C47 H472 111.8 . .
H471 C47 H472 109.5 . .
C46 C47 H502 50.6 . .
C48 C47 H502 103.7 . .
H471 C47 H502 143.3 . .
H472 C47 H502 63.6 . .
C46 C47 H512 83.3 . .
C48 C47 H512 98.9 . .
H471 C47 H512 34.8 . .
H472 C47 H512 141.8 . .
H502 C47 H512 131.2 . .
O6 C48 C47 106.5 . .
O6 C48 H481 110.4 . .
C47 C48 H481 110.4 . .
O6 C48 H482 110.4 . .
C47 C48 H482 110.5 . .
H481 C48 H482 108.6 . .
O6 C48 H492 94.1 . .
C47 C48 H492 87.8 . .
H481 C48 H492 34.3 . .
H482 C48 H492 142.5 . .
C49 O7 C52 108.2 . .
C49 O7 H481 46.3 . .
C52 O7 H481 100.4 . .
C49 O7 H482 95.2 . .
C52 O7 H482 32.7 . .
H481 O7 H482 70.3 . .
O7 C49 C50 105.4 . .
O7 C49 H481 69.1 . .
C50 C49 H481 116.7 . .
O7 C49 H491 110.7 . .
C50 C49 H491 110.7 . .
H481 C49 H491 130.8 . .
O7 C49 H492 110.7 . .
C50 C49 H492 110.7 . .
H481 C49 H492 42.0 . .
H491 C49 H492 108.8 . .
C49 C50 C51 106.6 . .
C49 C50 H452 91.4 . .
C51 C50 H452 149.5 . .
C49 C50 H501 110.4 . .
C51 C50 H501 110.4 . .
H452 C50 H501 39.2 . .
C49 C50 H502 110.4 . .
C51 C50 H502 110.4 . .
H452 C50 H502 84.8 . .
H501 C50 H502 108.6 . .
C50 C51 C52 102.3 . .
C50 C51 H461 81.4 . .
C52 C51 H461 137.6 . .
C50 C51 H471 93.0 . .
C52 C51 H471 108.9 . .
H461 C51 H471 113.2 . .
C50 C51 H511 111.3 . .
C52 C51 H511 111.3 . .
H461 C51 H511 34.8 . .
H471 C51 H511 126.2 . .
C50 C51 H512 111.3 . .
C52 C51 H512 111.3 . .
H461 C51 H512 106.2 . .
H471 C51 H512 20.2 . .
H511 C51 H512 109.2 . .
O7 C52 C51 108.6 . .
O7 C52 H482 57.7 . .
C51 C52 H482 93.6 . .
O7 C52 H521 109.9 . .
C51 C52 H521 110.0 . .
H482 C52 H521 63.8 . .
O7 C52 H522 110.0 . .
C51 C52 H522 110.0 . .
H482 C52 H522 156.3 . .
H521 C52 H522 108.3 . .

loop_
_geom_bond_atom_site_label_1
_geom_bond_atom_site_label_2
_geom_bond_distance
_geom_bond_site_symmetry_2
Fe1 O4 1.980(2) .
Fe1 O2 1.989(2) .
Fe1 N2 2.086(3) .
Fe1 N4 2.098(3) .
Fe1 N1 2.174(3) .
Fe1 N3 2.179(3) .
N1 C5 1.344(4) .
N1 C1 1.352(5) .
C1 C2 1.375(5) .
C1 H11 0.9500 .
C2 C3 1.386(6) .
C2 H21 0.9500 .
C3 C4 1.393(6) .
C3 H31 0.9500 .
C4 C5 1.380(5) .
C4 H41 0.9500 .
C5 C6 1.509(5) .
C6 N2 1.466(4) .
C6 H61 0.9900 .
C6 H62 0.9900 .
N2 C7 1.355(5) .
C7 C8 1.436(5) .
C7 C20 1.453(5) .
C8 C9 1.370(6) .
C8 H81 0.9500 .
C9 C10 1.390(6) .
C9 H91 0.9500 .
C10 C11 1.357(6) .
C10 H101 0.9500 .
C11 C20 1.455(5) .
C11 C12 1.482(6) .
C12 O1 1.241(5) .
C12 C13 1.466(6) .
C13 C14 1.398(5) .
C13 C18 1.408(5) .
C14 C15 1.372(6) .
C14 H141 0.9500 .
C15 C16 1.391(6) .
C15 H151 0.9500 .
C16 C17 1.392(5) .
C16 H161 0.9500 .
C17 C18 1.389(5) .
C17 H171 0.9500 .
C18 C19 1.481(5) .
C19 O2 1.283(4) .
C19 C20 1.419(5) .
N3 C25 1.334(5) .
N3 C21 1.343(5) .
C21 C22 1.386(5) .
C21 H211 0.9500 .
C22 C23 1.379(6) .
C22 H221 0.9500 .
C23 C24 1.370(6) .
C23 H231 0.9500 .
C24 C25 1.401(5) .
C24 H241 0.9500 .
C25 C26 1.493(5) .
C26 N4 1.455(5) .
C26 H261 0.9900 .
C26 H262 0.9900 .
N4 C27 1.356(5) .
C27 C40 1.431(4) .
C27 C28 1.436(6) .
C28 C29 1.367(6) .
C28 H281 0.9500 .
C29 C30 1.390(7) .
C29 H291 0.9500 .
C30 C31 1.382(7) .
C30 H301 0.9500 .
C31 C40 1.445(4) .
C31 C32 1.479(6) .
C32 O3 1.242(5) .
C32 C33 1.464(7) .
C33 C34 1.393(6) .
C33 C38 1.403(6) .
C34 C35 1.354(8) .
C34 H341 0.9500 .
C35 C36 1.403(8) .
C35 H351 0.9500 .
C36 C37 1.386(6) .
C36 H361 0.9500 .
C37 C38 1.392(6) .
C37 H371 0.9500 .
C38 C39 1.482(5) .
C39 O4 1.273(4) .
C39 C40 1.442(5) .
O5 C42 1.053(4) 2_766
O5 C43 1.319(4) 2_766
O5 C44 1.3578 .
O5 C41 1.4701 .
C41 C43 0.289(4) 2_766
C41 C42 1.5029 .
C41 C44 1.503(4) 2_766
C41 C42 1.741(4) 2_766
C41 H411 0.9603 .
C41 H412 0.9603 .
C42 C44 0.543(4) 2_766
C42 O5 1.053(4) 2_766
C42 C43 1.366(4) 2_766
C42 C43 1.4667 .
C42 C41 1.741(4) 2_766
C42 C42 1.826(4) 2_766
C42 H421 0.9598 .
C42 H422 0.9604 .
C43 C41 0.289(4) 2_766
C43 O5 1.319(4) 2_766
C43 C42 1.366(4) 2_766
C43 C44 1.4653 .
C43 C44 2.004(4) 2_766
C43 H431 0.9600 .
C43 H432 0.9601 .
C44 C42 0.543(4) 2_766
C44 C41 1.503(4) 2_766
C44 C43 2.004(4) 2_766
C44 H441 0.9599 .
C44 H442 0.9605 .
O6 C48 1.4036 .
O6 C45 1.4335 .
O6 H491 1.3742 .
C45 C46 1.4088 .
C45 H451 0.9597 .
C45 H452 0.9600 .
C45 H501 0.2139 .
C46 C47 1.4815 .
C46 H461 0.9600 .
C46 H462 0.9604 .
C46 H501 1.2134 .
C46 H502 1.1847 .
C46 H511 1.4810 .
C47 C48 1.5261 .
C47 H471 0.9595 .
C47 H472 0.9601 .
C47 H502 1.2415 .
C47 H512 1.1759 .
C48 H481 0.9601 .
C48 H482 0.9601 .
C48 H492 1.3434 .
O7 C49 1.4258 .
O7 C52 1.4268 .
O7 H481 1.4749 .
O7 H482 1.2055 .
C49 C50 1.4801 .
C49 H481 1.1403 .
C49 H491 0.9597 .
C49 H492 0.9596 .
C50 C51 1.4864 .
C50 H452 1.5338 .
C50 H501 0.9597 .
C50 H502 0.9602 .
C51 C52 1.5325 .
C51 H461 1.1725 .
C51 H471 1.4842 .
C51 H511 0.9601 .
C51 H512 0.9597 .
C52 H482 0.7711 .
C52 H521 0.9597 .
C52 H522 0.9599 .
